data_7101870
loop_
_publ_author_name
'Chuang, Shih-Ching'
'Murata, Yasujiro'
'Murata, Michihisa'
'Komatsu, Koichi'

_publ_section_title
;
 The outside knows the difference inside: trapping helium by immediate
 reduction of the orifice size of an open-cage fullerene and the effect
 of encapsulated helium and hydrogen upon the NMR of a proton directly
 attached to the outside.
;
_journal_issue 17
_journal_name_full 'Chemical communications (Cambridge, England)'
_journal_page_first 1751
_journal_page_last 1753
_journal_paper_doi 10.1039/b702589k
_journal_year 2007
_chemical_absolute_configuration ad
_chemical_formula_sum 'C82 H16 N2 O2 S5'
_chemical_formula_weight 1221.27
_chemical_name_systematic
;
?
;
_space_group_IT_number 19
_symmetry_cell_setting orthorhombic
_symmetry_space_group_name_Hall 'P 2ac 2ab'
_symmetry_space_group_name_H-M 'P 21 21 21'
_atom_sites_solution_hydrogens geom
_atom_sites_solution_primary direct
_atom_sites_solution_secondary difmap
_audit_creation_method SHELXL-97
_cell_angle_alpha 90.00
_cell_angle_beta 90.00
_cell_angle_gamma 90.00
_cell_formula_units_Z 4
_cell_length_a 15.7008(9)
_cell_length_b 16.1532(9)
_cell_length_c 19.0307(11)
_cell_measurement_temperature 100(2)
_cell_volume 4826.5(5)
_computing_cell_refinement 'Bruker SMART'
_computing_data_collection 'Bruker SMART'
_computing_data_reduction 'Bruker SHELXTL'
_computing_molecular_graphics 'Bruker SHELXTL'
_computing_publication_material 'Bruker SHELXTL'
_computing_structure_refinement 'SHELXL-97 (Sheldrick, 1997)'
_computing_structure_solution 'SHELXS-97 (Sheldrick, 1990)'
_diffrn_ambient_temperature 100(2)
_diffrn_measured_fraction_theta_full 0.999
_diffrn_measured_fraction_theta_max 0.999
_diffrn_measurement_device_type 'CCD area detector'
_diffrn_measurement_method 'phi and omega scans'
_diffrn_radiation_monochromator graphite
_diffrn_radiation_source 'fine-focus sealed tube'
_diffrn_radiation_type MoK\a
_diffrn_radiation_wavelength 0.71073
_diffrn_reflns_av_R_equivalents 0.0442
_diffrn_reflns_av_sigmaI/netI 0.0775
_diffrn_reflns_limit_h_max 18
_diffrn_reflns_limit_h_min -16
_diffrn_reflns_limit_k_max 18
_diffrn_reflns_limit_k_min -19
_diffrn_reflns_limit_l_max 22
_diffrn_reflns_limit_l_min -20
_diffrn_reflns_number 25316
_diffrn_reflns_theta_full 25.00
_diffrn_reflns_theta_max 25.00
_diffrn_reflns_theta_min 1.65
_exptl_absorpt_coefficient_mu 0.308
_exptl_absorpt_correction_T_max 0.9728
_exptl_absorpt_correction_T_min 0.9466
_exptl_absorpt_correction_type empirical
_exptl_crystal_colour prism
_exptl_crystal_density_diffrn 1.681
_exptl_crystal_density_method 'not measured'
_exptl_crystal_description black
_exptl_crystal_F_000 2472
_exptl_crystal_size_max 0.18
_exptl_crystal_size_mid 0.11
_exptl_crystal_size_min 0.09
_refine_diff_density_max 0.408
_refine_diff_density_min -0.318
_refine_diff_density_rms 0.053
_refine_ls_abs_structure_details 'Flack H D (1983), Acta Cryst. A39, 876-881'
_refine_ls_abs_structure_Flack 0.17(5)
_refine_ls_extinction_method none
_refine_ls_goodness_of_fit_ref 1.036
_refine_ls_hydrogen_treatment mixed
_refine_ls_matrix_type full
_refine_ls_number_parameters 824
_refine_ls_number_reflns 8471
_refine_ls_number_restraints 0
_refine_ls_restrained_S_all 1.036
_refine_ls_R_factor_all 0.0618
_refine_ls_R_factor_gt 0.0430
_refine_ls_shift/su_max 0.000
_refine_ls_shift/su_mean 0.000
_refine_ls_structure_factor_coef Fsqd
_refine_ls_weighting_details 'calc w=1/[\s^2^(Fo^2^)+(0.0180P)^2^+0.0000P] where P=(Fo^2^+2Fc^2^)/3'
_refine_ls_weighting_scheme calc
_refine_ls_wR_factor_gt 0.0666
_refine_ls_wR_factor_ref 0.0696
_reflns_number_gt 6498
_reflns_number_total 8471
_reflns_threshold_expression >2sigma(I)
_cod_data_source_file b702589k.txt
_cod_data_source_block 13srnm
_cod_depositor_comments
;
The following automatic conversions were performed:
'_symmetry_cell_setting' value 'Orthorhombic' changed to 'orthorhombic'
according to '/home/saulius/struct/CIF-dictionaries/cif_core.dic'
dictionary named 'cif_core.dic' version 2.4.1 from 2010-06-29.

Automatic conversion script
Id: cif_fix_enum 1527 2010-12-29 10:47:43Z saulius 
;
_cod_original_sg_symbol_H-M P2(1)2(1)2(1)
_cod_database_code 7101870

loop_
_symmetry_equiv_pos_as_xyz
'x, y, z'
'-x+1/2, -y, z+1/2'
'-x, y+1/2, -z+1/2'
'x+1/2, -y+1/2, -z'

loop_
_atom_site_label
_atom_site_type_symbol
_atom_site_fract_x
_atom_site_fract_y
_atom_site_fract_z
_atom_site_U_iso_or_equiv
_atom_site_adp_type
_atom_site_occupancy
_atom_site_symmetry_multiplicity
_atom_site_calc_flag
_atom_site_refinement_flags
C1 C 0.5380(2) 1.0316(2) 0.68936(17) 0.0209(8) Uani 1 1 d .
H1 H 0.4840(19) 1.0419(17) 0.6699(13) 0.012(8) Uiso 1 1 d .
C2 C 0.6085(2) 1.0323(2) 0.63274(15) 0.0209(8) Uani 1 1 d .
C3 C 0.6604(2) 0.97018(19) 0.60892(16) 0.0211(8) Uani 1 1 d .
C4 C 0.7062(2) 0.84201(18) 0.67799(16) 0.0190(8) Uani 1 1 d .
C5 C 0.6806(2) 0.81869(18) 0.74457(16) 0.0187(8) Uani 1 1 d .
C6 C 0.5884(2) 0.81117(18) 0.76293(17) 0.0187(8) Uani 1 1 d .
C7 C 0.5612(2) 0.84952(19) 0.83518(16) 0.0175(8) Uani 1 1 d .
C8 C 0.4885(2) 0.97529(19) 0.79828(15) 0.0210(8) Uani 1 1 d .
C9 C 0.5419(2) 1.03503(18) 0.84736(16) 0.0170(8) Uani 1 1 d .
C10 C 0.6198(2) 0.98821(18) 0.87569(15) 0.0168(8) Uani 1 1 d .
C11 C 0.6298(2) 0.90454(18) 0.86314(14) 0.0159(8) Uani 1 1 d .
C12 C 0.7141(2) 0.86909(18) 0.86459(14) 0.0181(8) Uani 1 1 d .
C13 C 0.7413(2) 0.82455(18) 0.80180(16) 0.0193(8) Uani 1 1 d .
C14 C 0.8267(2) 0.82433(18) 0.78529(16) 0.0170(8) Uani 1 1 d .
C15 C 0.8538(2) 0.84239(18) 0.71431(16) 0.0195(8) Uani 1 1 d .
C16 C 0.7932(2) 0.86523(19) 0.66282(16) 0.0200(8) Uani 1 1 d .
C17 C 0.8155(2) 0.93149(19) 0.61242(16) 0.0209(8) Uani 1 1 d .
C18 C 0.7480(2) 0.98768(19) 0.58994(15) 0.0197(8) Uani 1 1 d .
C19 C 0.7699(2) 1.07012(19) 0.57503(15) 0.0226(8) Uani 1 1 d .
C20 C 0.7126(2) 1.1359(2) 0.59367(15) 0.0214(8) Uani 1 1 d .
C21 C 0.6363(2) 1.11624(19) 0.62641(15) 0.0212(8) Uani 1 1 d .
C22 C 0.6096(2) 1.16224(19) 0.68706(16) 0.0213(8) Uani 1 1 d .
C23 C 0.5635(2) 1.10756(18) 0.73161(17) 0.0197(8) Uani 1 1 d .
C24 C 0.5774(2) 1.10554(18) 0.80245(16) 0.0192(8) Uani 1 1 d .
C25 C 0.6446(2) 1.15794(19) 0.83117(16) 0.0213(8) Uani 1 1 d .
C26 C 0.6989(2) 1.12477(18) 0.88678(15) 0.0195(8) Uani 1 1 d .
C27 C 0.6893(2) 1.03661(19) 0.90312(15) 0.0185(8) Uani 1 1 d .
C28 C 0.7617(2) 0.99323(19) 0.92613(15) 0.0202(8) Uani 1 1 d .
C29 C 0.7757(2) 0.90896(19) 0.90417(15) 0.0216(8) Uani 1 1 d .
C30 C 0.8655(2) 0.89895(18) 0.89100(16) 0.0195(8) Uani 1 1 d .
C31 C 0.8913(2) 0.8563(2) 0.83244(17) 0.0230(8) Uani 1 1 d .
C32 C 0.9610(2) 0.8881(2) 0.79055(17) 0.0234(8) Uani 1 1 d .
C33 C 0.9368(2) 0.8786(2) 0.71735(17) 0.0243(8) Uani 1 1 d .
C34 C 0.9607(2) 0.93640(19) 0.66854(16) 0.0218(8) Uani 1 1 d .
C35 C 0.9000(2) 0.9626(2) 0.61484(16) 0.0221(8) Uani 1 1 d .
C36 C 0.9192(2) 1.0485(2) 0.59956(16) 0.0253(9) Uani 1 1 d .
C37 C 0.8547(2) 1.1017(2) 0.58046(16) 0.0222(8) Uani 1 1 d .
C38 C 0.8510(2) 1.1850(2) 0.60791(17) 0.0239(9) Uani 1 1 d .
C39 C 0.7626(2) 1.20608(19) 0.61791(17) 0.0223(8) Uani 1 1 d .
C40 C 0.7371(2) 1.24826(19) 0.67796(17) 0.0221(8) Uani 1 1 d .
C41 C 0.6607(2) 1.22404(18) 0.71368(16) 0.0191(8) Uani 1 1 d .
C42 C 0.6774(2) 1.22275(19) 0.78895(16) 0.0198(8) Uani 1 1 d .
C43 C 0.7615(2) 1.25523(18) 0.79830(17) 0.0213(8) Uani 1 1 d .
C44 C 0.8113(2) 1.22684(19) 0.85286(16) 0.0213(8) Uani 1 1 d .
C45 C 0.7787(2) 1.16180(18) 0.89838(15) 0.0217(8) Uani 1 1 d .
C46 C 0.8524(2) 1.1143(2) 0.92093(16) 0.0231(8) Uani 1 1 d .
C47 C 0.8433(2) 1.0316(2) 0.93424(15) 0.0209(8) Uani 1 1 d .
C48 C 0.9088(2) 0.9739(2) 0.91177(16) 0.0250(9) Uani 1 1 d .
C49 C 0.9790(2) 1.0015(2) 0.87426(17) 0.0242(9) Uani 1 1 d .
C50 C 1.0058(2) 0.9572(2) 0.81129(16) 0.0236(8) Uani 1 1 d .
C51 C 1.0314(2) 1.0183(2) 0.75968(18) 0.0267(9) Uani 1 1 d .
C52 C 1.0113(2) 1.0074(2) 0.68979(17) 0.0238(8) Uani 1 1 d .
C53 C 0.9856(2) 1.0766(2) 0.64648(17) 0.0240(9) Uani 1 1 d .
C54 C 0.9815(2) 1.1559(2) 0.67528(17) 0.0259(9) Uani 1 1 d .
C55 C 0.9126(2) 1.2103(2) 0.65668(17) 0.0254(9) Uani 1 1 d .
C56 C 0.8001(2) 1.27146(18) 0.72972(17) 0.0227(8) Uani 1 1 d .
C57 C 0.8855(2) 1.25485(19) 0.71883(17) 0.0242(8) Uani 1 1 d .
C58 C 0.9386(2) 1.2262(2) 0.77696(18) 0.0248(9) Uani 1 1 d .
C59 C 0.9021(2) 1.2144(2) 0.84252(17) 0.0243(9) Uani 1 1 d .
C60 C 0.9281(2) 1.1447(2) 0.88574(17) 0.0254(9) Uani 1 1 d .
C61 C 0.9896(2) 1.0901(2) 0.86090(17) 0.0269(9) Uani 1 1 d .
C62 C 1.0240(2) 1.0998(2) 0.79127(18) 0.0247(9) Uani 1 1 d .
C63 C 0.9989(2) 1.1667(2) 0.74960(18) 0.0252(8) Uani 1 1 d .
C64 C 0.5522(2) 0.77630(19) 0.88622(17) 0.0202(8) Uani 1 1 d .
C65 C 0.4997(2) 0.7795(2) 0.94441(16) 0.0226(8) Uani 1 1 d .
H65 H 0.4656 0.8267 0.9537 0.027 Uiso 1 1 calc R
C66 C 0.4986(2) 0.7110(2) 0.98904(17) 0.0299(9) Uani 1 1 d .
H66 H 0.4628 0.7105 1.0293 0.036 Uiso 1 1 calc R
C67 C 0.5503(2) 0.6435(2) 0.97404(18) 0.0303(9) Uani 1 1 d .
H67 H 0.5519 0.5967 1.0043 0.036 Uiso 1 1 calc R
C68 C 0.5992(2) 0.6464(2) 0.91414(17) 0.0269(9) Uani 1 1 d .
H68 H 0.6336 0.5997 0.9032 0.032 Uiso 1 1 calc R
C69 C 0.3995(2) 1.0031(2) 0.77483(17) 0.0212(8) Uani 1 1 d .
C70 C 0.3542(2) 0.9496(2) 0.73073(16) 0.0260(9) Uani 1 1 d .
H70 H 0.3774 0.8968 0.7201 0.031 Uiso 1 1 calc R
C71 C 0.2765(2) 0.9719(2) 0.70223(18) 0.0286(9) Uani 1 1 d .
H71 H 0.2470 0.9347 0.6723 0.034 Uiso 1 1 calc R
C72 C 0.2418(2) 1.0488(2) 0.71753(18) 0.0317(9) Uani 1 1 d .
H72 H 0.1883 1.0642 0.6983 0.038 Uiso 1 1 calc R
C73 C 0.2849(2) 1.1029(2) 0.76057(17) 0.0303(9) Uani 1 1 d .
H73 H 0.2610 1.1555 0.7710 0.036 Uiso 1 1 calc R
C74 C 0.3642(2) 1.0806(2) 0.78910(17) 0.0284(9) Uani 1 1 d .
H74 H 0.3940 1.1185 0.8183 0.034 Uiso 1 1 calc R
C75 C 0.4911(2) 1.06863(19) 0.91108(16) 0.0200(8) Uani 1 1 d .
C76 C 0.4537(2) 1.0129(2) 0.95806(16) 0.0250(9) Uani 1 1 d .
H76 H 0.4590 0.9551 0.9499 0.030 Uiso 1 1 calc R
C77 C 0.4091(2) 1.0405(2) 1.01633(16) 0.0235(8) Uani 1 1 d .
H77 H 0.3827 1.0017 1.0469 0.028 Uiso 1 1 calc R
C78 C 0.4027(2) 1.1239(2) 1.03013(17) 0.0312(9) Uani 1 1 d .
H78 H 0.3726 1.1427 1.0704 0.037 Uiso 1 1 calc R
C79 C 0.4402(3) 1.1796(2) 0.98539(18) 0.0364(10) Uani 1 1 d .
H79 H 0.4367 1.2371 0.9952 0.044 Uiso 1 1 calc R
C80 C 0.4831(2) 1.1527(2) 0.92584(18) 0.0334(10) Uani 1 1 d .
H80 H 0.5073 1.1922 0.8947 0.040 Uiso 1 1 calc R
C81 C 0.7347(3) 0.3849(2) 0.5280(2) 0.0444(11) Uani 1 1 d .
C82 C 0.8612(3) 0.6507(2) 0.5016(2) 0.0488(12) Uani 1 1 d .
N1 N 0.48189(17) 0.89496(14) 0.82973(12) 0.0181(6) Uani 1 1 d .
H1A H 0.4331 0.8746 0.8447 0.022 Uiso 1 1 calc R
N2 N 0.60122(18) 0.71120(16) 0.87029(14) 0.0247(7) Uani 1 1 d .
O1 O 0.53637(15) 0.77766(12) 0.72575(11) 0.0216(6) Uani 1 1 d .
O2 O 0.53858(14) 0.96148(12) 0.73361(10) 0.0196(5) Uani 1 1 d .
S1 S 0.62820(6) 0.86504(5) 0.61373(4) 0.0230(2) Uani 1 1 d .
S2 S 0.76846(8) 0.44109(7) 0.58750(6) 0.0585(3) Uani 1 1 d .
S3 S 0.69960(8) 0.32762(7) 0.46867(6) 0.0547(3) Uani 1 1 d .
S4 S 0.91706(9) 0.60693(10) 0.44759(7) 0.0840(5) Uani 1 1 d .
S5 S 0.80462(11) 0.69107(10) 0.55694(9) 0.1088(6) Uani 1 1 d .

loop_
_atom_site_aniso_label
_atom_site_aniso_U_11
_atom_site_aniso_U_22
_atom_site_aniso_U_33
_atom_site_aniso_U_23
_atom_site_aniso_U_13
_atom_site_aniso_U_12
C1 0.021(2) 0.019(2) 0.0224(19) 0.0042(15) -0.0069(17) 0.0013(17)
C2 0.020(2) 0.027(2) 0.0158(18) 0.0000(15) -0.0093(15) -0.0047(17)
C3 0.026(2) 0.0212(19) 0.0161(18) -0.0004(15) -0.0070(17) -0.0017(16)
C4 0.027(2) 0.0117(17) 0.0188(18) -0.0022(14) -0.0018(16) 0.0035(16)
C5 0.025(2) 0.0131(17) 0.0184(18) -0.0035(14) 0.0005(16) -0.0001(15)
C6 0.022(2) 0.0114(17) 0.0231(19) 0.0050(15) -0.0015(17) 0.0016(16)
C7 0.014(2) 0.0192(19) 0.0198(18) 0.0011(15) 0.0025(15) 0.0022(15)
C8 0.025(2) 0.022(2) 0.0165(18) 0.0014(15) 0.0028(16) -0.0016(16)
C9 0.019(2) 0.0114(17) 0.0211(18) -0.0032(14) 0.0024(16) -0.0027(15)
C10 0.018(2) 0.0191(18) 0.0131(17) 0.0017(14) 0.0050(15) 0.0029(15)
C11 0.020(2) 0.0170(18) 0.0112(17) 0.0044(13) 0.0044(15) 0.0023(16)
C12 0.027(2) 0.0147(17) 0.0124(17) 0.0082(14) -0.0030(15) 0.0002(16)
C13 0.026(2) 0.0112(17) 0.0202(19) 0.0078(14) 0.0034(16) 0.0021(16)
C14 0.015(2) 0.0116(18) 0.0246(19) 0.0015(14) -0.0004(17) 0.0047(14)
C15 0.018(2) 0.0177(19) 0.0230(19) -0.0023(15) 0.0032(16) 0.0052(16)
C16 0.021(2) 0.0196(18) 0.0193(17) -0.0041(15) 0.0042(16) 0.0017(17)
C17 0.027(2) 0.0221(19) 0.0138(17) -0.0069(15) 0.0032(17) 0.0005(16)
C18 0.027(2) 0.0223(19) 0.0092(17) -0.0016(14) -0.0019(15) -0.0011(17)
C19 0.032(2) 0.025(2) 0.0108(17) 0.0011(15) -0.0017(17) 0.0005(18)
C20 0.022(2) 0.0273(19) 0.0147(17) 0.0077(15) -0.0027(16) 0.0011(18)
C21 0.021(2) 0.023(2) 0.0204(19) 0.0075(16) -0.0038(17) 0.0010(17)
C22 0.021(2) 0.0182(19) 0.0248(19) 0.0047(15) -0.0019(17) 0.0070(16)
C23 0.016(2) 0.0166(18) 0.026(2) 0.0035(15) 0.0045(16) 0.0019(15)
C24 0.019(2) 0.0157(18) 0.0226(19) -0.0021(15) 0.0027(16) 0.0076(16)
C25 0.022(2) 0.0167(19) 0.0246(19) -0.0072(15) 0.0078(17) 0.0054(16)
C26 0.024(2) 0.0183(18) 0.0166(17) -0.0041(15) 0.0057(17) -0.0008(16)
C27 0.025(2) 0.0199(19) 0.0102(16) -0.0044(14) 0.0012(15) 0.0014(16)
C28 0.027(2) 0.0239(19) 0.0095(17) 0.0012(14) 0.0006(16) -0.0020(17)
C29 0.030(2) 0.0235(19) 0.0111(17) 0.0066(14) -0.0001(17) 0.0005(17)
C30 0.023(2) 0.0211(18) 0.0145(17) 0.0043(15) -0.0075(17) 0.0003(17)
C31 0.022(2) 0.0215(19) 0.0253(19) 0.0054(16) -0.0025(17) 0.0094(17)
C32 0.017(2) 0.026(2) 0.026(2) 0.0024(16) -0.0014(17) 0.0080(17)
C33 0.021(2) 0.0215(19) 0.030(2) -0.0038(17) 0.0049(17) 0.0062(16)
C34 0.015(2) 0.0202(19) 0.030(2) 0.0000(16) 0.0028(17) 0.0022(16)
C35 0.019(2) 0.026(2) 0.0212(18) -0.0030(16) 0.0064(17) 0.0022(16)
C36 0.025(2) 0.034(2) 0.0172(18) -0.0003(16) 0.0048(17) -0.0064(18)
C37 0.025(2) 0.027(2) 0.0150(18) 0.0022(15) 0.0053(16) -0.0024(18)
C38 0.029(2) 0.025(2) 0.0178(19) 0.0114(16) 0.0023(17) -0.0084(17)
C39 0.027(2) 0.0193(18) 0.0209(19) 0.0106(16) 0.0018(18) -0.0015(16)
C40 0.028(2) 0.0150(18) 0.024(2) 0.0108(15) -0.0043(17) -0.0005(16)
C41 0.019(2) 0.0110(18) 0.027(2) 0.0040(15) 0.0005(17) 0.0026(15)
C42 0.020(2) 0.0164(18) 0.0232(19) -0.0008(15) 0.0036(16) 0.0029(15)
C43 0.025(2) 0.0120(17) 0.027(2) -0.0054(15) 0.0002(18) -0.0008(16)
C44 0.025(2) 0.0158(19) 0.0229(18) -0.0088(15) 0.0049(17) -0.0045(16)
C45 0.032(2) 0.0173(18) 0.0159(18) -0.0076(15) 0.0031(17) -0.0012(17)
C46 0.027(2) 0.028(2) 0.0149(17) -0.0068(15) -0.0047(16) -0.0043(18)
C47 0.028(2) 0.026(2) 0.0087(17) 0.0009(15) -0.0040(15) -0.0034(17)
C48 0.025(2) 0.032(2) 0.0174(19) 0.0038(16) -0.0075(17) 0.0017(18)
C49 0.021(2) 0.030(2) 0.0211(19) 0.0036(16) -0.0099(17) 0.0026(17)
C50 0.014(2) 0.028(2) 0.029(2) 0.0008(17) -0.0016(17) 0.0015(17)
C51 0.011(2) 0.031(2) 0.038(2) -0.0014(17) 0.0038(17) -0.0024(16)
C52 0.009(2) 0.037(2) 0.026(2) -0.0013(17) 0.0086(16) 0.0007(17)
C53 0.015(2) 0.033(2) 0.0239(19) 0.0018(17) 0.0112(17) -0.0025(17)
C54 0.021(2) 0.027(2) 0.030(2) 0.0030(17) 0.0055(18) -0.0120(17)
C55 0.028(2) 0.022(2) 0.026(2) 0.0075(16) 0.0080(18) -0.0119(18)
C56 0.027(2) 0.0137(18) 0.028(2) 0.0005(15) 0.0009(18) -0.0039(17)
C57 0.028(2) 0.0147(18) 0.030(2) 0.0045(16) 0.0038(18) -0.0130(16)
C58 0.018(2) 0.023(2) 0.033(2) -0.0013(17) -0.0029(18) -0.0108(16)
C59 0.027(2) 0.0206(19) 0.026(2) -0.0075(16) -0.0030(18) -0.0104(17)
C60 0.029(2) 0.029(2) 0.0185(18) -0.0051(17) -0.0089(18) -0.0058(18)
C61 0.017(2) 0.037(2) 0.026(2) -0.0065(17) -0.0112(17) -0.0062(18)
C62 0.013(2) 0.024(2) 0.037(2) 0.0032(17) -0.0027(18) -0.0084(16)
C63 0.0108(19) 0.027(2) 0.038(2) -0.0039(17) 0.0042(17) -0.0123(17)
C64 0.016(2) 0.0196(19) 0.0252(19) -0.0008(16) -0.0044(17) -0.0011(16)
C65 0.023(2) 0.025(2) 0.0203(18) 0.0006(16) 0.0028(17) -0.0015(17)
C66 0.028(2) 0.042(2) 0.0193(19) 0.0011(18) 0.0090(18) -0.012(2)
C67 0.028(2) 0.028(2) 0.035(2) 0.0115(18) -0.0049(19) -0.0064(19)
C68 0.032(2) 0.0200(19) 0.028(2) 0.0002(17) -0.0048(18) 0.0024(18)
C69 0.018(2) 0.0214(18) 0.0245(19) 0.0074(16) 0.0044(17) 0.0026(16)
C70 0.028(2) 0.0160(18) 0.034(2) -0.0009(17) -0.0016(19) -0.0043(17)
C71 0.019(2) 0.028(2) 0.040(2) 0.0063(17) -0.0044(19) -0.0084(18)
C72 0.015(2) 0.031(2) 0.049(2) 0.010(2) 0.0010(19) -0.0010(18)
C73 0.027(2) 0.026(2) 0.038(2) 0.0011(18) 0.0027(19) 0.0010(18)
C74 0.029(2) 0.029(2) 0.027(2) 0.0028(16) 0.0022(19) -0.0018(18)
C75 0.018(2) 0.0197(19) 0.0220(18) -0.0029(16) 0.0000(16) 0.0017(16)
C76 0.027(2) 0.022(2) 0.026(2) -0.0010(16) 0.0023(18) 0.0037(17)
C77 0.024(2) 0.026(2) 0.0199(18) 0.0001(16) 0.0002(17) -0.0014(17)
C78 0.035(2) 0.032(2) 0.027(2) -0.0058(18) 0.0064(18) 0.0103(19)
C79 0.058(3) 0.022(2) 0.030(2) -0.0026(18) 0.016(2) 0.010(2)
C80 0.042(3) 0.024(2) 0.034(2) 0.0057(17) 0.010(2) -0.0027(19)
C81 0.043(3) 0.033(2) 0.057(3) 0.013(2) 0.014(2) 0.005(2)
C82 0.051(3) 0.049(3) 0.047(3) -0.009(2) -0.019(2) 0.001(2)
N1 0.0132(16) 0.0151(15) 0.0261(15) 0.0050(12) 0.0132(13) -0.0031(12)
N2 0.0254(19) 0.0199(16) 0.0290(17) 0.0016(14) -0.0005(14) 0.0017(14)
O1 0.0243(15) 0.0172(12) 0.0232(13) -0.0034(10) -0.0036(12) -0.0045(11)
O2 0.0238(14) 0.0200(12) 0.0151(11) 0.0010(10) 0.0016(10) 0.0019(11)
S1 0.0267(6) 0.0222(5) 0.0202(5) -0.0002(4) -0.0012(4) -0.0033(4)
S2 0.0546(9) 0.0514(7) 0.0693(8) 0.0152(6) 0.0126(7) 0.0127(7)
S3 0.0390(8) 0.0534(7) 0.0718(8) 0.0115(6) 0.0154(7) 0.0051(6)
S4 0.0680(10) 0.1262(13) 0.0577(8) -0.0340(8) 0.0199(8) -0.0134(10)
S5 0.0946(13) 0.1238(14) 0.1079(12) -0.0669(11) -0.0042(11) 0.0450(12)

loop_
_atom_type_symbol
_atom_type_description
_atom_type_scat_dispersion_real
_atom_type_scat_dispersion_imag
_atom_type_scat_source
C C 0.0033 0.0016 'International Tables Vol C Tables 4.2.6.8 and 6.1.1.4'
H H 0.0000 0.0000 'International Tables Vol C Tables 4.2.6.8 and 6.1.1.4'
N N 0.0061 0.0033 'International Tables Vol C Tables 4.2.6.8 and 6.1.1.4'
O O 0.0106 0.0060 'International Tables Vol C Tables 4.2.6.8 and 6.1.1.4'
S S 0.1246 0.1234 'International Tables Vol C Tables 4.2.6.8 and 6.1.1.4'

loop_
_geom_angle_atom_site_label_1
_geom_angle_atom_site_label_2
_geom_angle_atom_site_label_3
_geom_angle
O2 C1 C23 109.3(2)
O2 C1 C2 114.7(3)
C23 C1 C2 100.0(3)
C3 C2 C21 119.0(3)
C3 C2 C1 130.6(3)
C21 C2 C1 106.6(3)
C2 C3 C18 120.3(3)
C2 C3 S1 121.0(3)
C18 C3 S1 118.0(2)
C5 C4 C16 121.9(3)
C5 C4 S1 119.3(3)
C16 C4 S1 117.5(2)
C4 C5 C13 118.7(3)
C4 C5 C6 121.2(3)
C13 C5 C6 117.8(3)
O1 C6 C5 123.7(3)
O1 C6 C7 120.5(3)
C5 C6 C7 115.9(3)
N1 C7 C11 110.1(3)
N1 C7 C64 110.8(3)
C11 C7 C64 107.4(2)
N1 C7 C6 111.8(3)
C11 C7 C6 110.6(3)
C64 C7 C6 106.0(2)
N1 C8 O2 104.5(2)
N1 C8 C69 108.7(3)
O2 C8 C69 106.7(2)
N1 C8 C9 110.1(2)
O2 C8 C9 107.5(2)
C69 C8 C9 118.4(3)
C24 C9 C10 105.9(3)
C24 C9 C75 111.4(2)
C10 C9 C75 107.9(2)
C24 C9 C8 108.5(2)
C10 C9 C8 109.2(2)
C75 C9 C8 113.7(3)
C11 C10 C27 120.5(3)
C11 C10 C9 120.8(3)
C27 C10 C9 117.6(3)
C10 C11 C12 119.3(3)
C10 C11 C7 124.2(3)
C12 C11 C7 115.6(3)
C29 C12 C11 117.8(3)
C29 C12 C13 118.1(3)
C11 C12 C13 116.7(3)
C14 C13 C5 117.9(3)
C14 C13 C12 118.3(3)
C5 C13 C12 117.1(3)
C13 C14 C15 120.0(3)
C13 C14 C31 122.6(3)
C15 C14 C31 107.5(3)
C16 C15 C33 122.3(3)
C16 C15 C14 120.1(3)
C33 C15 C14 108.3(3)
C15 C16 C4 115.4(3)
C15 C16 C17 118.6(3)
C4 C16 C17 122.8(3)
C35 C17 C18 117.9(3)
C35 C17 C16 117.2(3)
C18 C17 C16 117.9(3)
C19 C18 C3 117.8(3)
C19 C18 C17 118.2(3)
C3 C18 C17 119.6(3)
C18 C19 C37 123.5(3)
C18 C19 C20 119.9(3)
C37 C19 C20 107.6(3)
C21 C20 C19 118.9(3)
C21 C20 C39 120.1(3)
C19 C20 C39 108.5(3)
C20 C21 C2 121.3(3)
C20 C21 C22 119.7(3)
C2 C21 C22 109.5(3)
C41 C22 C23 121.8(3)
C41 C22 C21 120.0(3)
C23 C22 C21 107.9(3)
C24 C23 C22 121.5(3)
C24 C23 C1 123.0(3)
C22 C23 C1 108.7(3)
C23 C24 C25 118.1(3)
C23 C24 C9 120.8(3)
C25 C24 C9 119.1(3)
C42 C25 C24 118.6(3)
C42 C25 C26 118.0(3)
C24 C25 C26 118.7(3)
C45 C26 C25 118.5(3)
C45 C26 C27 118.2(3)
C25 C26 C27 116.7(3)
C28 C27 C10 117.1(3)
C28 C27 C26 117.8(3)
C10 C27 C26 121.9(3)
C27 C28 C47 122.8(3)
C27 C28 C29 120.3(3)
C47 C28 C29 107.7(3)
C12 C29 C28 119.4(3)
C12 C29 C30 122.4(3)
C28 C29 C30 107.8(3)
C31 C30 C29 119.1(3)
C31 C30 C48 120.4(3)
C29 C30 C48 108.6(3)
C30 C31 C32 119.5(3)
C30 C31 C14 118.4(3)
C32 C31 C14 108.3(3)
C50 C32 C31 121.0(3)
C50 C32 C33 119.6(3)
C31 C32 C33 107.0(3)
C34 C33 C15 120.1(3)
C34 C33 C32 120.5(3)
C15 C33 C32 108.7(3)
C33 C34 C52 120.0(3)
C33 C34 C35 119.6(3)
C52 C34 C35 108.8(3)
C17 C35 C36 121.8(3)
C17 C35 C34 122.0(3)
C36 C35 C34 106.5(3)
C37 C36 C53 119.9(3)
C37 C36 C35 119.9(3)
C53 C36 C35 109.0(3)
C36 C37 C19 118.8(3)
C36 C37 C38 121.0(3)
C19 C37 C38 108.7(3)
C55 C38 C39 120.5(3)
C55 C38 C37 118.9(3)
C39 C38 C37 107.9(3)
C40 C39 C38 120.1(3)
C40 C39 C20 119.2(3)
C38 C39 C20 107.1(3)
C39 C40 C41 119.8(3)
C39 C40 C56 119.4(3)
C41 C40 C56 108.7(3)
C22 C41 C40 120.8(3)
C22 C41 C42 117.1(3)
C40 C41 C42 108.7(3)
C25 C42 C43 122.4(3)
C25 C42 C41 120.2(3)
C43 C42 C41 106.4(3)
C44 C43 C42 119.6(3)
C44 C43 C56 119.8(3)
C42 C43 C56 109.7(3)
C43 C44 C59 120.0(3)
C43 C44 C45 119.3(3)
C59 C44 C45 109.0(3)
C26 C45 C46 122.1(3)
C26 C45 C44 121.8(3)
C46 C45 C44 106.2(3)
C47 C46 C60 120.2(3)
C47 C46 C45 119.2(3)
C60 C46 C45 109.7(3)
C46 C47 C28 119.8(3)
C46 C47 C48 119.9(3)
C28 C47 C48 108.9(3)
C49 C48 C30 120.2(3)
C49 C48 C47 120.5(3)
C30 C48 C47 106.6(3)
C48 C49 C50 119.7(3)
C48 C49 C61 119.6(3)
C50 C49 C61 107.7(3)
C32 C50 C51 120.0(3)
C32 C50 C49 119.1(3)
C51 C50 C49 107.6(3)
C52 C51 C50 120.2(3)
C52 C51 C62 119.9(3)
C50 C51 C62 108.3(3)
C51 C52 C53 121.0(3)
C51 C52 C34 119.7(3)
C53 C52 C34 107.4(3)
C54 C53 C52 119.9(3)
C54 C53 C36 119.8(3)
C52 C53 C36 108.1(3)
C53 C54 C55 120.0(3)
C53 C54 C63 119.0(3)
C55 C54 C63 107.9(3)
C38 C55 C54 120.2(3)
C38 C55 C57 118.9(3)
C54 C55 C57 108.9(3)
C57 C56 C40 120.7(3)
C57 C56 C43 120.0(3)
C40 C56 C43 106.2(3)
C56 C57 C55 120.3(3)
C56 C57 C58 120.1(3)
C55 C57 C58 107.1(3)
C59 C58 C63 120.2(3)
C59 C58 C57 119.3(3)
C63 C58 C57 108.1(3)
C58 C59 C60 120.0(3)
C58 C59 C44 120.6(3)
C60 C59 C44 107.8(3)
C61 C60 C46 120.7(3)
C61 C60 C59 119.6(3)
C46 C60 C59 107.1(3)
C60 C61 C62 120.3(3)
C60 C61 C49 118.8(3)
C62 C61 C49 108.0(3)
C63 C62 C61 120.0(3)
C63 C62 C51 119.3(3)
C61 C62 C51 108.2(3)
C62 C63 C58 119.7(3)
C62 C63 C54 120.8(3)
C58 C63 C54 107.9(3)
N2 C64 C65 123.6(3)
N2 C64 C7 114.1(3)
C65 C64 C7 122.2(3)
C64 C65 C66 117.8(3)
C67 C66 C65 119.3(3)
C68 C67 C66 118.1(3)
N2 C68 C67 123.7(3)
C74 C69 C70 118.0(3)
C74 C69 C8 124.6(3)
C70 C69 C8 117.2(3)
C71 C70 C69 121.5(3)
C70 C71 C72 119.8(3)
C73 C72 C71 120.0(3)
C72 C73 C74 120.2(3)
C69 C74 C73 120.4(3)
C80 C75 C76 117.5(3)
C80 C75 C9 123.1(3)
C76 C75 C9 119.4(3)
C77 C76 C75 121.1(3)
C78 C77 C76 120.4(3)
C79 C78 C77 119.5(3)
C78 C79 C80 120.7(3)
C79 C80 C75 120.9(3)
S2 C81 S3 179.2(3)
S5 C82 S4 177.7(3)
C8 N1 C7 115.3(3)
C64 N2 C68 117.4(3)
C1 O2 C8 111.9(2)
C4 S1 C3 92.28(15)

loop_
_geom_bond_atom_site_label_1
_geom_bond_atom_site_label_2
_geom_bond_distance
C1 O2 1.412(3)
C1 C23 1.521(4)
C1 C2 1.544(5)
C2 C3 1.370(4)
C2 C21 1.429(4)
C3 C18 1.451(5)
C3 S1 1.774(3)
C4 C5 1.381(4)
C4 C16 1.445(5)
C4 S1 1.770(3)
C5 C13 1.450(4)
C5 C6 1.495(4)
C6 O1 1.208(4)
C6 C7 1.567(4)
C7 N1 1.449(4)
C7 C11 1.494(4)
C7 C64 1.537(4)
C8 N1 1.433(4)
C8 O2 1.478(3)
C8 C69 1.534(5)
C8 C9 1.584(4)
C9 C24 1.529(4)
C9 C10 1.535(4)
C9 C75 1.550(4)
C10 C11 1.381(4)
C10 C27 1.440(4)
C11 C12 1.443(4)
C12 C29 1.384(4)
C12 C13 1.459(4)
C13 C14 1.377(4)
C14 C15 1.446(4)
C14 C31 1.449(4)
C15 C16 1.415(4)
C15 C33 1.429(4)
C16 C17 1.479(4)
C17 C35 1.420(4)
C17 C18 1.459(4)
C18 C19 1.404(4)
C19 C37 1.430(5)
C19 C20 1.437(4)
C20 C21 1.387(4)
C20 C39 1.454(4)
C21 C22 1.435(4)
C22 C41 1.378(4)
C22 C23 1.422(4)
C23 C24 1.366(4)
C24 C25 1.459(4)
C25 C42 1.417(4)
C25 C26 1.461(4)
C26 C45 1.406(4)
C26 C27 1.465(4)
C27 C28 1.406(4)
C28 C47 1.431(4)
C28 C29 1.441(4)
C29 C30 1.442(5)
C30 C31 1.371(4)
C30 C48 1.443(4)
C31 C32 1.449(5)
C32 C50 1.378(4)
C32 C33 1.452(4)
C33 C34 1.369(4)
C34 C52 1.452(4)
C34 C35 1.459(4)
C35 C36 1.449(4)
C36 C37 1.376(5)
C36 C53 1.446(4)
C37 C38 1.444(4)
C38 C55 1.402(5)
C38 C39 1.443(5)
C39 C40 1.389(4)
C40 C41 1.433(4)
C40 C56 1.445(4)
C41 C42 1.456(4)
C42 C43 1.431(4)
C43 C44 1.378(4)
C43 C56 1.463(4)
C44 C59 1.454(5)
C44 C45 1.454(4)
C45 C46 1.453(5)
C46 C47 1.367(4)
C46 C60 1.450(5)
C47 C48 1.452(5)
C48 C49 1.387(5)
C49 C50 1.458(4)
C49 C61 1.463(4)
C50 C51 1.450(4)
C51 C52 1.379(4)
C51 C62 1.451(4)
C52 C53 1.446(4)
C53 C54 1.395(4)
C54 C55 1.438(5)
C54 C63 1.451(4)
C55 C57 1.448(4)
C56 C57 1.383(5)
C57 C58 1.461(4)
C58 C59 1.386(4)
C58 C63 1.446(5)
C59 C60 1.453(4)
C60 C61 1.392(5)
C61 C62 1.440(4)
C62 C63 1.398(4)
C64 N2 1.338(4)
C64 C65 1.381(4)
C65 C66 1.394(4)
C66 C67 1.390(5)
C67 C68 1.375(4)
C68 N2 1.340(4)
C69 C74 1.395(4)
C69 C70 1.398(4)
C70 C71 1.383(4)
C71 C72 1.387(4)
C72 C73 1.375(4)
C73 C74 1.405(5)
C75 C80 1.392(4)
C75 C76 1.398(4)
C76 C77 1.386(4)
C77 C78 1.375(4)
C78 C79 1.371(4)
C79 C80 1.388(4)
C81 S2 1.544(4)
C81 S3 1.561(4)
C82 S5 1.523(4)
C82 S4 1.526(4)

loop_
_geom_torsion_atom_site_label_1
_geom_torsion_atom_site_label_2
_geom_torsion_atom_site_label_3
_geom_torsion_atom_site_label_4
_geom_torsion
O2 C1 C2 C3 14.8(5)
C23 C1 C2 C3 131.6(3)
O2 C1 C2 C21 -142.5(3)
C23 C1 C2 C21 -25.7(3)
C21 C2 C3 C18 11.5(4)
C1 C2 C3 C18 -143.4(3)
C21 C2 C3 S1 -178.7(2)
C1 C2 C3 S1 26.4(5)
C16 C4 C5 C13 5.3(4)
S1 C4 C5 C13 -161.3(2)
C16 C4 C5 C6 167.7(3)
S1 C4 C5 C6 1.1(4)
C4 C5 C6 O1 44.7(5)
C13 C5 C6 O1 -152.7(3)
C4 C5 C6 C7 -135.6(3)
C13 C5 C6 C7 26.9(4)
O1 C6 C7 N1 -43.2(4)
C5 C6 C7 N1 137.2(3)
O1 C6 C7 C11 -166.2(3)
C5 C6 C7 C11 14.1(4)
O1 C6 C7 C64 77.7(3)
C5 C6 C7 C64 -102.0(3)
N1 C8 C9 C24 157.9(3)
O2 C8 C9 C24 44.7(3)
C69 C8 C9 C24 -76.1(3)
N1 C8 C9 C10 43.0(3)
O2 C8 C9 C10 -70.2(3)
C69 C8 C9 C10 168.9(3)
N1 C8 C9 C75 -77.6(3)
O2 C8 C9 C75 169.2(2)
C69 C8 C9 C75 48.3(3)
C24 C9 C10 C11 -123.1(3)
C75 C9 C10 C11 117.6(3)
C8 C9 C10 C11 -6.4(4)
C24 C9 C10 C27 44.9(3)
C75 C9 C10 C27 -74.5(3)
C8 C9 C10 C27 161.5(3)
C27 C10 C11 C12 -12.0(4)
C9 C10 C11 C12 155.6(3)
C27 C10 C11 C7 179.7(3)
C9 C10 C11 C7 -12.8(5)
N1 C7 C11 C10 -5.3(4)
C64 C7 C11 C10 -126.1(3)
C6 C7 C11 C10 118.7(3)
N1 C7 C11 C12 -174.1(2)
C64 C7 C11 C12 65.1(3)
C6 C7 C11 C12 -50.1(3)
C10 C11 C12 C29 25.2(4)
C7 C11 C12 C29 -165.5(3)
C10 C11 C12 C13 -124.2(3)
C7 C11 C12 C13 45.2(4)
C4 C5 C13 C14 -22.5(4)
C6 C5 C13 C14 174.5(3)
C4 C5 C13 C12 128.2(3)
C6 C5 C13 C12 -34.7(4)
C29 C12 C13 C14 0.1(4)
C11 C12 C13 C14 149.4(3)
C29 C12 C13 C5 -150.5(3)
C11 C12 C13 C5 -1.2(4)
C5 C13 C14 C15 17.9(4)
C12 C13 C14 C15 -132.5(3)
C5 C13 C14 C31 159.2(3)
C12 C13 C14 C31 8.8(5)
C13 C14 C15 C16 3.9(5)
C31 C14 C15 C16 -142.6(3)
C13 C14 C15 C33 151.2(3)
C31 C14 C15 C33 4.7(3)
C33 C15 C16 C4 -163.0(3)
C14 C15 C16 C4 -20.3(4)
C33 C15 C16 C17 -2.7(5)
C14 C15 C16 C17 139.9(3)
C5 C4 C16 C15 15.8(4)
S1 C4 C16 C15 -177.4(2)
C5 C4 C16 C17 -143.6(3)
S1 C4 C16 C17 23.3(4)
C15 C16 C17 C35 5.9(4)
C4 C16 C17 C35 164.6(3)
C15 C16 C17 C18 -144.2(3)
C4 C16 C17 C18 14.5(4)
C2 C3 C18 C19 -20.0(4)
S1 C3 C18 C19 169.9(2)
C2 C3 C18 C17 136.2(3)
S1 C3 C18 C17 -34.0(4)
C35 C17 C18 C19 -2.8(4)
C16 C17 C18 C19 147.1(3)
C35 C17 C18 C3 -158.8(3)
C16 C17 C18 C3 -8.9(4)
C3 C18 C19 C37 156.7(3)
C17 C18 C19 C37 0.3(5)
C3 C18 C19 C20 13.9(4)
C17 C18 C19 C20 -142.6(3)
C18 C19 C20 C21 0.1(5)
C37 C19 C20 C21 -148.0(3)
C18 C19 C20 C39 142.2(3)
C37 C19 C20 C39 -5.9(3)
C19 C20 C21 C2 -9.0(5)
C39 C20 C21 C2 -146.6(3)
C19 C20 C21 C22 133.6(3)
C39 C20 C21 C22 -3.9(4)
C3 C2 C21 C20 3.2(5)
C1 C2 C21 C20 163.6(3)
C3 C2 C21 C22 -142.9(3)
C1 C2 C21 C22 17.5(4)
C20 C21 C22 C41 -1.8(5)
C2 C21 C22 C41 144.9(3)
C20 C21 C22 C23 -147.5(3)
C2 C21 C22 C23 -0.8(4)
C41 C22 C23 C24 -9.9(5)
C21 C22 C23 C24 135.0(3)
C41 C22 C23 C1 -161.6(3)
C21 C22 C23 C1 -16.7(4)
O2 C1 C23 C24 -4.7(5)
C2 C1 C23 C24 -125.5(3)
O2 C1 C23 C22 146.5(3)
C2 C1 C23 C22 25.7(3)
C22 C23 C24 C25 -3.4(5)
C1 C23 C24 C25 144.2(3)
C22 C23 C24 C9 -167.0(3)
C1 C23 C24 C9 -19.4(5)
C10 C9 C24 C23 114.7(3)
C75 C9 C24 C23 -128.2(3)
C8 C9 C24 C23 -2.4(4)
C10 C9 C24 C25 -48.7(3)
C75 C9 C24 C25 68.3(4)
C8 C9 C24 C25 -165.8(3)
C23 C24 C25 C42 15.7(4)
C9 C24 C25 C42 179.6(3)
C23 C24 C25 C26 -139.8(3)
C9 C24 C25 C26 24.1(4)
C42 C25 C26 C45 3.7(4)
C24 C25 C26 C45 159.3(3)
C42 C25 C26 C27 -147.5(3)
C24 C25 C26 C27 8.1(4)
C11 C10 C27 C28 -9.4(4)
C9 C10 C27 C28 -177.3(3)
C11 C10 C27 C26 150.1(3)
C9 C10 C27 C26 -17.9(4)
C45 C26 C27 C28 -3.1(4)
C25 C26 C27 C28 148.1(3)
C45 C26 C27 C10 -162.5(3)
C25 C26 C27 C10 -11.2(4)
C10 C27 C28 C47 160.5(3)
C26 C27 C28 C47 0.2(5)
C10 C27 C28 C29 17.9(4)
C26 C27 C28 C29 -142.4(3)
C11 C12 C29 C28 -16.6(4)
C13 C12 C29 C28 132.3(3)
C11 C12 C29 C30 -157.3(3)
C13 C12 C29 C30 -8.4(4)
C27 C28 C29 C12 -4.8(5)
C47 C28 C29 C12 -152.4(3)
C27 C28 C29 C30 141.0(3)
C47 C28 C29 C30 -6.6(3)
C12 C29 C30 C31 7.7(5)
C28 C29 C30 C31 -136.8(3)
C12 C29 C30 C48 150.6(3)
C28 C29 C30 C48 6.0(4)
C29 C30 C31 C32 137.0(3)
C48 C30 C31 C32 -1.4(5)
C29 C30 C31 C14 1.2(5)
C48 C30 C31 C14 -137.2(3)
C13 C14 C31 C30 -9.6(5)
C15 C14 C31 C30 135.8(3)
C13 C14 C31 C32 -149.8(3)
C15 C14 C31 C32 -4.4(4)
C30 C31 C32 C50 4.6(5)
C14 C31 C32 C50 144.4(3)
C30 C31 C32 C33 -137.3(3)
C14 C31 C32 C33 2.5(4)
C16 C15 C33 C34 -1.3(5)
C14 C15 C33 C34 -147.7(3)
C16 C15 C33 C32 143.3(3)
C14 C15 C33 C32 -3.1(4)
C50 C32 C33 C34 2.3(5)
C31 C32 C33 C34 144.8(3)
C50 C32 C33 C15 -142.2(3)
C31 C32 C33 C15 0.4(4)
C15 C33 C34 C52 141.0(3)
C32 C33 C34 C52 0.6(5)
C15 C33 C34 C35 1.9(5)
C32 C33 C34 C35 -138.5(3)
C18 C17 C35 C36 3.5(5)
C16 C17 C35 C36 -146.6(3)
C18 C17 C35 C34 144.7(3)
C16 C17 C35 C34 -5.4(4)
C33 C34 C35 C17 1.6(5)
C52 C34 C35 C17 -141.6(3)
C33 C34 C35 C36 147.8(3)
C52 C34 C35 C36 4.6(4)
C17 C35 C36 C37 -1.6(5)
C34 C35 C36 C37 -147.9(3)
C17 C35 C36 C53 142.0(3)
C34 C35 C36 C53 -4.3(4)
C53 C36 C37 C19 -140.8(3)
C35 C36 C37 C19 -1.0(5)
C53 C36 C37 C38 -1.5(5)
C35 C36 C37 C38 138.2(3)
C18 C19 C37 C36 1.7(5)
C20 C19 C37 C36 148.4(3)
C18 C19 C37 C38 -142.1(3)
C20 C19 C37 C38 4.6(4)
C36 C37 C38 C55 -2.3(5)
C19 C37 C38 C55 140.5(3)
C36 C37 C38 C39 -144.3(3)
C19 C37 C38 C39 -1.5(4)
C55 C38 C39 C40 -3.3(5)
C37 C38 C39 C40 138.0(3)
C55 C38 C39 C20 -143.4(3)
C37 C38 C39 C20 -2.2(4)
C21 C20 C39 C40 5.9(5)
C19 C20 C39 C40 -135.6(3)
C21 C20 C39 C38 146.5(3)
C19 C20 C39 C38 5.0(3)
C38 C39 C40 C41 -137.6(3)
C20 C39 C40 C41 -2.2(5)
C38 C39 C40 C56 0.7(4)
C20 C39 C40 C56 136.1(3)
C23 C22 C41 C40 146.4(3)
C21 C22 C41 C40 5.6(5)
C23 C22 C41 C42 10.1(5)
C21 C22 C41 C42 -130.7(3)
C39 C40 C41 C22 -3.6(5)
C56 C40 C41 C22 -145.8(3)
C39 C40 C41 C42 136.0(3)
C56 C40 C41 C42 -6.3(4)
C24 C25 C42 C43 -154.6(3)
C26 C25 C42 C43 1.1(4)
C24 C25 C42 C41 -15.4(4)
C26 C25 C42 C41 140.2(3)
C22 C41 C42 C25 2.6(5)
C40 C41 C42 C25 -138.6(3)
C22 C41 C42 C43 147.5(3)
C40 C41 C42 C43 6.3(4)
C25 C42 C43 C44 -4.2(5)
C41 C42 C43 C44 -148.1(3)
C25 C42 C43 C56 140.0(3)
C41 C42 C43 C56 -3.9(4)
C42 C43 C44 C59 141.6(3)
C56 C43 C44 C59 1.0(5)
C42 C43 C44 C45 2.5(5)
C56 C43 C44 C45 -138.1(3)
C25 C26 C45 C46 -146.2(3)
C27 C26 C45 C46 4.5(4)
C25 C26 C45 C44 -5.4(4)
C27 C26 C45 C44 145.3(3)
C43 C44 C45 C26 2.4(4)
C59 C44 C45 C26 -140.8(3)
C43 C44 C45 C46 148.4(3)
C59 C44 C45 C46 5.2(3)
C26 C45 C46 C47 -2.8(5)
C44 C45 C46 C47 -148.8(3)
C26 C45 C46 C60 141.4(3)
C44 C45 C46 C60 -4.6(3)
C60 C46 C47 C28 -140.7(3)
C45 C46 C47 C28 -0.3(5)
C60 C46 C47 C48 -1.3(5)
C45 C46 C47 C48 139.2(3)
C27 C28 C47 C46 1.6(5)
C29 C28 C47 C46 148.2(3)
C27 C28 C47 C48 -141.9(3)
C29 C28 C47 C48 4.7(3)
C31 C30 C48 C49 -2.7(5)
C29 C30 C48 C49 -145.0(3)
C31 C30 C48 C47 139.2(3)
C29 C30 C48 C47 -3.1(4)
C46 C47 C48 C49 -2.7(5)
C28 C47 C48 C49 140.7(3)
C46 C47 C48 C30 -144.4(3)
C28 C47 C48 C30 -1.0(3)
C30 C48 C49 C50 3.6(5)
C47 C48 C49 C50 -133.0(3)
C30 C48 C49 C61 140.3(3)
C47 C48 C49 C61 3.7(5)
C31 C32 C50 C51 -139.7(3)
C33 C32 C50 C51 -2.5(5)
C31 C32 C50 C49 -3.6(5)
C33 C32 C50 C49 133.7(3)
C48 C49 C50 C32 -0.5(5)
C61 C49 C50 C32 -141.7(3)
C48 C49 C50 C51 140.4(3)
C61 C49 C50 C51 -0.8(4)
C32 C50 C51 C52 -0.2(5)
C49 C50 C51 C52 -140.7(3)
C32 C50 C51 C62 142.9(3)
C49 C50 C51 C62 2.4(4)
C50 C51 C52 C53 141.1(3)
C62 C51 C52 C53 2.2(5)
C50 C51 C52 C34 3.0(5)
C62 C51 C52 C34 -135.9(3)
C33 C34 C52 C51 -3.2(5)
C35 C34 C52 C51 139.8(3)
C33 C34 C52 C53 -146.3(3)
C35 C34 C52 C53 -3.3(4)
C51 C52 C53 C54 0.4(5)
C34 C52 C53 C54 142.9(3)
C51 C52 C53 C36 -142.0(3)
C34 C52 C53 C36 0.6(4)
C37 C36 C53 C54 3.6(5)
C35 C36 C53 C54 -140.1(3)
C37 C36 C53 C52 146.0(3)
C35 C36 C53 C52 2.3(4)
C52 C53 C54 C55 -139.8(3)
C36 C53 C54 C55 -1.8(5)
C52 C53 C54 C63 -3.2(5)
C36 C53 C54 C63 134.8(3)
C39 C38 C55 C54 141.2(3)
C37 C38 C55 C54 4.1(5)
C39 C38 C55 C57 2.7(5)
C37 C38 C55 C57 -134.4(3)
C53 C54 C55 C38 -2.1(5)
C63 C54 C55 C38 -142.9(3)
C53 C54 C55 C57 140.1(3)
C63 C54 C55 C57 -0.7(4)
C39 C40 C56 C57 2.4(5)
C41 C40 C56 C57 144.9(3)
C39 C40 C56 C43 -138.7(3)
C41 C40 C56 C43 3.7(3)
C44 C43 C56 C57 2.9(5)
C42 C43 C56 C57 -141.2(3)
C44 C43 C56 C40 144.3(3)
C42 C43 C56 C40 0.2(4)
C40 C56 C57 C55 -2.9(5)
C43 C56 C57 C55 132.9(3)
C40 C56 C57 C58 -139.9(3)
C43 C56 C57 C58 -4.0(5)
C38 C55 C57 C56 0.3(5)
C54 C55 C57 C56 -142.4(3)
C38 C55 C57 C58 142.2(3)
C54 C55 C57 C58 -0.5(4)
C56 C57 C58 C59 1.3(5)
C55 C57 C58 C59 -140.7(3)
C56 C57 C58 C63 143.5(3)
C55 C57 C58 C63 1.6(4)
C63 C58 C59 C60 3.6(5)
C57 C58 C59 C60 141.3(3)
C63 C58 C59 C44 -135.0(3)
C57 C58 C59 C44 2.6(5)
C43 C44 C59 C58 -3.8(5)
C45 C44 C59 C58 139.1(3)
C43 C44 C59 C60 -146.9(3)
C45 C44 C59 C60 -4.0(4)
C47 C46 C60 C61 4.3(5)
C45 C46 C60 C61 -139.5(3)
C47 C46 C60 C59 146.0(3)
C45 C46 C60 C59 2.2(3)
C58 C59 C60 C61 0.0(5)
C44 C59 C60 C61 143.3(3)
C58 C59 C60 C46 -142.2(3)
C44 C59 C60 C46 1.1(3)
C46 C60 C61 C62 133.6(3)
C59 C60 C61 C62 -3.5(5)
C46 C60 C61 C49 -3.3(5)
C59 C60 C61 C49 -140.4(3)
C48 C49 C61 C60 -0.7(5)
C50 C49 C61 C60 140.5(3)
C48 C49 C61 C62 -142.3(3)
C50 C49 C61 C62 -1.1(4)
C60 C61 C62 C63 3.3(5)
C49 C61 C62 C63 144.3(3)
C60 C61 C62 C51 -138.4(3)
C49 C61 C62 C51 2.6(4)
C52 C51 C62 C63 -1.9(5)
C50 C51 C62 C63 -145.1(3)
C52 C51 C62 C61 140.1(3)
C50 C51 C62 C61 -3.1(4)
C61 C62 C63 C58 0.3(5)
C51 C62 C63 C58 137.9(3)
C61 C62 C63 C54 -138.5(3)
C51 C62 C63 C54 -0.9(5)
C59 C58 C63 C62 -3.8(5)
C57 C58 C63 C62 -145.6(3)
C59 C58 C63 C54 139.8(3)
C57 C58 C63 C54 -2.1(4)
C53 C54 C63 C62 3.5(5)
C55 C54 C63 C62 144.8(3)
C53 C54 C63 C58 -139.5(3)
C55 C54 C63 C58 1.7(4)
N1 C7 C64 N2 149.0(3)
C11 C7 C64 N2 -90.7(3)
C6 C7 C64 N2 27.5(4)
N1 C7 C64 C65 -33.0(4)
C11 C7 C64 C65 87.3(4)
C6 C7 C64 C65 -154.4(3)
N2 C64 C65 C66 0.4(5)
C7 C64 C65 C66 -177.5(3)
C64 C65 C66 C67 0.8(5)
C65 C66 C67 C68 -1.7(5)
C66 C67 C68 N2 1.5(5)
N1 C8 C69 C74 131.9(3)
O2 C8 C69 C74 -116.0(3)
C9 C8 C69 C74 5.3(4)
N1 C8 C69 C70 -54.3(4)
O2 C8 C69 C70 57.8(3)
C9 C8 C69 C70 179.1(3)
C74 C69 C70 C71 -0.5(5)
C8 C69 C70 C71 -174.7(3)
C69 C70 C71 C72 -0.2(5)
C70 C71 C72 C73 0.4(5)
C71 C72 C73 C74 0.1(5)
C70 C69 C74 C73 1.0(5)
C8 C69 C74 C73 174.8(3)
C72 C73 C74 C69 -0.8(5)
C24 C9 C75 C80 -2.6(5)
C10 C9 C75 C80 113.2(4)
C8 C9 C75 C80 -125.6(3)
C24 C9 C75 C76 179.9(3)
C10 C9 C75 C76 -64.3(4)
C8 C9 C75 C76 57.0(4)
C80 C75 C76 C77 1.2(5)
C9 C75 C76 C77 178.8(3)
C75 C76 C77 C78 -1.8(5)
C76 C77 C78 C79 0.6(5)
C77 C78 C79 C80 1.1(6)
C78 C79 C80 C75 -1.7(6)
C76 C75 C80 C79 0.6(5)
C9 C75 C80 C79 -177.0(3)
O2 C8 N1 C7 48.4(3)
C69 C8 N1 C7 162.0(2)
C9 C8 N1 C7 -66.7(3)
C11 C7 N1 C8 46.2(3)
C64 C7 N1 C8 164.8(2)
C6 C7 N1 C8 -77.2(3)
C65 C64 N2 C68 -0.7(5)
C7 C64 N2 C68 177.3(3)
C67 C68 N2 C64 -0.3(5)
C23 C1 O2 C8 51.5(3)
C2 C1 O2 C8 162.9(3)
N1 C8 O2 C1 169.2(3)
C69 C8 O2 C1 54.1(3)
C9 C8 O2 C1 -73.9(3)
C5 C4 S1 C3 115.2(3)
C16 C4 S1 C3 -52.0(3)
C2 C3 S1 C4 -111.7(3)
C18 C3 S1 C4 58.4(3)

loop_
_cod_related_entry_id
_cod_related_entry_database
_cod_related_entry_code
1 ChemSpider 30653004
